data_1100031
loop_
_publ_author_name
'Holmberg, B'

_publ_section_title
;
Structural Studies on the Titanium-Nitrogen System
;
_journal_name_full
;
Acta Chemica Scandinavica (1-27,1973-42,1988)
;
_journal_page_first 1255
_journal_page_last 1261
_journal_paper_doi 10.3891/acta.chem.scand.16-1255
_journal_volume 16
_journal_year 1962
_chemical_formula_structural 'Ti2 N'
_chemical_formula_sum 'N Ti2'
_chemical_name_systematic 'Titanium nitride (2/1)'
_space_group_IT_number 136
_symmetry_cell_setting tetragonal
_symmetry_Int_Tables_number 136
_symmetry_space_group_name_Hall '-P 4n 2n'
_symmetry_space_group_name_H-M 'P 42/m n m'
_cell_angle_alpha 90
_cell_angle_beta 90
_cell_angle_gamma 90
_cell_formula_units_Z 2
_cell_length_a 4.9452
_cell_length_b 4.9452
_cell_length_c 3.0342
_cell_volume 74.2
_exptl_crystal_density_meas 4.86
_refine_ls_R_factor_all 0.094
_cod_database_code 1100031

loop_
_symmetry_equiv_pos_as_xyz
x,y,z
-x,-y,z
1/2+x,1/2-y,1/2+z
1/2-x,1/2+y,1/2+z
-x,-y,-z
x,y,-z
1/2-x,1/2+y,1/2-z
1/2+x,1/2-y,1/2-z
y,x,z
-y,-x,z
1/2-y,1/2+x,1/2+z
1/2+y,1/2-x,1/2+z
-y,-x,-z
y,x,-z
1/2+y,1/2-x,1/2-z
1/2-y,1/2+x,1/2-z

loop_
_atom_site_label
_atom_site_type_symbol
_atom_site_symmetry_multiplicity
_atom_site_Wyckoff_symbol
_atom_site_fract_x
_atom_site_fract_y
_atom_site_fract_z
_atom_site_occupancy
_atom_site_attached_hydrogens
_atom_site_calc_flag
Ti1 Ti2+ 4 f 0.296(1) 0.296(1) 0. 1. 0 d
N1 N3- 2 a 0. 0. 0. 1. 0 d

loop_
_atom_type_symbol
_atom_type_oxidation_number
Ti2+ 1.500
N3- -3.000
